data_2105772
loop_
_publ_author_name
'Hau, Sam C. K.'
'Tam, Dennis Y. S.'
'Mak, Thomas C. W.'

_publ_section_title
;
 Organosilver(I) framework assembly with trifluoroacetate and
 enediyne-functionalized alicycles
;
_journal_coeditor_code BI5014
_journal_issue 1
_journal_name_full 'Acta Crystallographica Section B'
_journal_page_first 37
_journal_page_last 46
_journal_paper_doi 10.1107/S2052520614000171
_journal_volume 70
_journal_year 2014
_chemical_formula_moiety
;
 11(Ag +), (C6 Br2 2-), 9(C2 F3 O2-), C2 H3 N, 3(H2 O)
;
_chemical_formula_sum 'C26 H9 Ag11 Br2 F27 N O21'
_chemical_formula_weight 2530.73
_space_group_crystal_system orthorhombic
_space_group_IT_number 61
_space_group_name_Hall '-P 2ac 2ab'
_space_group_name_H-M_alt 'P b c a'
_symmetry_space_group_name_Hall '-P 2ac 2ab'
_symmetry_space_group_name_H-M 'P b c a'
_atom_sites_solution_hydrogens mixed
_atom_sites_solution_primary direct
_atom_sites_solution_secondary difmap
_audit_creation_method SHELXL-2013
_cell_angle_alpha 90
_cell_angle_beta 90
_cell_angle_gamma 90
_cell_formula_units_Z 8
_cell_length_a 16.861(6)
_cell_length_b 24.431(9)
_cell_length_c 26.723(10)
_cell_measurement_temperature 173(2)
_cell_volume 11008(7)
_computing_cell_refinement 'SAINT (Bruker, 2003)'
_computing_data_collection 'APEX2 (Bruker, 2003)'
_computing_data_reduction SAINT
_computing_molecular_graphics 'DIAMOND (Brandenburg, 2009)'
_computing_publication_material SHELXL-2013
_computing_structure_refinement 'SHELXL-2013 (Sheldrick, 2008)'
_computing_structure_solution 'SHELXS-97 (Sheldrick, 2008)'
_diffrn_ambient_temperature 173(2)
_diffrn_measured_fraction_theta_full 1.000
_diffrn_measured_fraction_theta_max 1.000
_diffrn_measurement_device_type 'Bruker APEX-II CCD diffractometer'
_diffrn_measurement_method '\f and \w scan'
_diffrn_radiation_type MoK\a
_diffrn_radiation_wavelength 0.71073
_diffrn_reflns_av_R_equivalents 0.1352
_diffrn_reflns_limit_h_max 20
_diffrn_reflns_limit_h_min -20
_diffrn_reflns_limit_k_max 29
_diffrn_reflns_limit_k_min -29
_diffrn_reflns_limit_l_max 32
_diffrn_reflns_limit_l_min -32
_diffrn_reflns_number 179417
_diffrn_reflns_theta_full 25.242
_diffrn_reflns_theta_max 25.248
_diffrn_reflns_theta_min 1.654
_exptl_absorpt_coefficient_mu 5.433
_exptl_absorpt_correction_T_max 0.1720
_exptl_absorpt_correction_T_min 0.1720
_exptl_absorpt_correction_type multi-scan
_exptl_absorpt_process_details 'SADABS (Bruker, 2003)'
_exptl_crystal_colour yellow
_exptl_crystal_density_diffrn 3.054
_exptl_crystal_description block
_exptl_crystal_F_000 9360
_exptl_crystal_size_max 0.500
_exptl_crystal_size_mid 0.500
_exptl_crystal_size_min 0.500
_refine_diff_density_max 1.772
_refine_diff_density_min -1.331
_refine_ls_extinction_method none
_refine_ls_goodness_of_fit_ref 1.084
_refine_ls_hydrogen_treatment constr
_refine_ls_matrix_type full
_refine_ls_number_parameters 794
_refine_ls_number_reflns 9961
_refine_ls_number_restraints 216
_refine_ls_restrained_S_all 1.132
_refine_ls_R_factor_all 0.0764
_refine_ls_R_factor_gt 0.0546
_refine_ls_shift/su_max 0.001
_refine_ls_shift/su_mean 0.000
_refine_ls_structure_factor_coef Fsqd
_refine_ls_weighting_details 'w=1/[\s^2^(Fo^2^)+(0.0723P)^2^+137.2121P] where P=(Fo^2^+2Fc^2^)/3'
_refine_ls_weighting_scheme calc
_refine_ls_wR_factor_gt 0.1369
_refine_ls_wR_factor_ref 0.1537
_reflns_number_gt 7690
_reflns_number_total 9961
_reflns_threshold_expression 'I > 2\s(I)'
_cod_data_source_file bi5014sup1.cif
_cod_data_source_block VIII
_cod_database_code 2105772
_shelx_space_group_comment
;
The symmetry employed for this shelxl refinement is uniquely defined
by the following loop, which should always be used as a source of
symmetry information in preference to the above space-group names.
They are only intended as comments.
;
_shelx_estimated_absorpt_t_min 0.172
_shelx_estimated_absorpt_t_max 0.172

loop_
_space_group_symop_operation_xyz
'x, y, z'
'-x+1/2, -y, z+1/2'
'x+1/2, -y+1/2, -z'
'-x, y+1/2, -z+1/2'
'-x, -y, -z'
'x-1/2, y, -z-1/2'
'-x-1/2, y-1/2, z'
'x, -y-1/2, z-1/2'

loop_
_atom_site_type_symbol
_atom_site_label
_atom_site_fract_x
_atom_site_fract_y
_atom_site_fract_z
_atom_site_U_iso_or_equiv
_atom_site_adp_type
_atom_site_calc_flag
_atom_site_occupancy
Ag Ag1 0.32376(5) 0.47119(3) 0.46985(3) 0.0398(2) Uani d 1
Ag Ag2 0.46852(5) 0.31308(3) 0.44930(3) 0.0386(2) Uani d 1
Ag Ag3 0.45057(5) 0.40470(3) 0.38494(3) 0.03210(19) Uani d 1
Ag Ag4 0.04632(5) 0.39233(4) 0.39154(3) 0.0381(2) Uani d 1
Ag Ag5 0.49165(5) 0.42136(3) 0.48859(3) 0.0329(2) Uani d 1
Ag Ag6 0.02865(6) 0.30072(3) 0.46609(4) 0.0438(2) Uani d 1
Ag Ag7 -0.01120(5) 0.40942(3) 0.49546(3) 0.0363(2) Uani d 1
Ag Ag8 0.12831(5) 0.47403(3) 0.45809(4) 0.0400(2) Uani d 1
Ag Ag9 -0.01148(6) 0.38375(4) 0.25786(3) 0.0463(2) Uani d 1
Ag Ag10 0.12776(6) 0.44062(4) 0.19143(3) 0.0491(3) Uani d 1
Ag Ag11 0.08649(7) 0.51336(5) 0.30636(4) 0.0566(3) Uani d 1
Br Br1 0.16484(7) 0.28225(5) 0.56301(5) 0.0456(3) Uani d 1
Br Br2 0.34978(7) 0.28691(5) 0.55508(5) 0.0452(3) Uani d 1
C C1 0.1052(6) 0.3822(4) 0.4638(4) 0.026(2) Uani d 1
C C2 0.1709(6) 0.3692(4) 0.4775(3) 0.024(2) Uani d 1
C C3 0.2472(5) 0.3500(4) 0.4943(4) 0.024(2) Uani d 1
C C4 0.3172(5) 0.3728(4) 0.4709(4) 0.026(2) Uani d 1
C C5 0.3799(5) 0.3860(4) 0.4521(4) 0.026(2) Uani d 1
C C6 0.2529(6) 0.3124(4) 0.5311(4) 0.029(2) Uani d 1
O O1 0.5543(5) 0.2961(3) 0.5185(3) 0.0400(18) Uani d 1
O O2 0.5853(5) 0.3825(3) 0.5397(3) 0.0421(19) Uani d 1
C C7 0.5924(6) 0.3314(4) 0.5408(4) 0.033(2) Uani d 1
C C8 0.6628(6) 0.3116(4) 0.5732(4) 0.054(3) Uani d 1
F F1 0.6701(6) 0.2589(3) 0.5739(4) 0.105(4) Uani d 1
F F2 0.6561(7) 0.3279(4) 0.6184(3) 0.119(4) Uani d 1
F F3 0.7295(5) 0.3312(5) 0.5565(4) 0.131(5) Uani d 1
O O3 0.5584(5) 0.2952(4) 0.3830(3) 0.051(2) Uani d 1
O O4 0.5249(4) 0.3563(3) 0.3245(3) 0.0381(18) Uani d 1
C C9 0.5608(6) 0.3149(5) 0.3417(4) 0.035(2) Uani d 1
C C10 0.6220(6) 0.2869(4) 0.3057(4) 0.059(4) Uani d 1
F F4 0.6139(5) 0.3011(3) 0.2593(3) 0.076(3) Uani d 1
F F5 0.6174(6) 0.2343(3) 0.3084(3) 0.102(4) Uani d 1
F F6 0.6934(5) 0.2998(5) 0.3193(4) 0.109(4) Uani d 1
O O5 0.5561(4) 0.5024(3) 0.4569(3) 0.0346(17) Uani d 1
O O6 0.5847(5) 0.4572(3) 0.3876(3) 0.0424(19) Uani d 1
C C11 0.5845(6) 0.4985(4) 0.4139(4) 0.030(2) Uani d 1
C C12 0.6238(6) 0.5503(5) 0.3926(3) 0.048(3) Uani d 1
F F7 0.6729(6) 0.5731(4) 0.4233(3) 0.091(3) Uani d 1
F F8 0.6624(8) 0.5415(5) 0.3519(3) 0.140(5) Uani d 1
F F9 0.5697(6) 0.5861(5) 0.3829(5) 0.164(6) Uani d 1
O O7 0.2713(5) 0.5349(4) 0.5202(4) 0.056(2) Uani d 1
O O8 0.1406(4) 0.5471(3) 0.5131(3) 0.0421(19) Uani d 1
C C13 0.2080(6) 0.5580(4) 0.5287(4) 0.033(2) Uani d 1
C C14 0.2146(5) 0.6058(4) 0.5675(4) 0.052(3) Uani d 1
F F10 0.2774(6) 0.6352(5) 0.5609(5) 0.131(5) Uani d 1
F F11 0.1542(6) 0.6373(5) 0.5672(5) 0.154(6) Uani d 1
F F12 0.2217(9) 0.5866(5) 0.6128(4) 0.149(6) Uani d 1
O O9 -0.0447(5) 0.2845(3) 0.5426(3) 0.0380(18) Uani d 1
O O10 -0.0786(5) 0.3700(3) 0.5638(3) 0.046(2) Uani d 1
C C15 -0.0748(6) 0.3201(4) 0.5704(4) 0.033(2) Uani d 1
C C16 -0.1064(5) 0.2998(4) 0.6220(4) 0.046(3) Uani d 1
F F13 -0.1606(5) 0.3321(3) 0.6395(3) 0.072(2) Uani d 1
F F14 -0.1365(6) 0.2511(3) 0.6193(4) 0.106(4) Uani d 1
F F15 -0.0493(5) 0.2979(5) 0.6541(3) 0.105(4) Uani d 1
O O11 -0.0216(6) 0.2661(4) 0.3905(3) 0.055(2) Uani d 1
O O12 -0.0082(6) 0.3344(4) 0.3361(3) 0.052(2) Uani d 1
C C17 -0.0266(8) 0.2876(6) 0.3487(4) 0.047(3) Uani d 1
C C18 -0.0694(8) 0.2530(5) 0.3093(4) 0.091(7) Uani d 1
F F16 -0.0519(12) 0.2021(5) 0.3146(5) 0.192(7) Uani d 1
F F17 -0.0567(9) 0.2664(5) 0.2640(3) 0.144(5) Uani d 1
F F18 -0.1460(8) 0.2556(8) 0.3162(7) 0.235(10) Uani d 1
O O13 -0.0053(4) 0.5167(3) 0.4407(3) 0.0375(17) Uani d 1
O O14 -0.0149(5) 0.4787(3) 0.3639(3) 0.045(2) Uani d 1
C C19 -0.0328(6) 0.5116(4) 0.3982(4) 0.029(2) Uani d 1
C C20 -0.1017(6) 0.5526(4) 0.3844(3) 0.051(3) Uani d 1
F F19 -0.1394(5) 0.5699(4) 0.4231(3) 0.093(3) Uani d 1
F F20 -0.1522(5) 0.5306(4) 0.3541(4) 0.105(4) Uani d 1
F F21 -0.0714(7) 0.5943(4) 0.3619(4) 0.116(4) Uani d 1
O O15 0.1215(5) 0.4153(3) 0.3085(3) 0.0421(19) Uani d 1
O O16 0.2136(5) 0.4135(4) 0.2482(3) 0.051(2) Uani d 1
C C21 0.1878(6) 0.4039(5) 0.2912(4) 0.035(2) Uani d 1
C C22 0.2451(6) 0.3783(5) 0.3285(4) 0.072(5) Uani d 1
F F22 0.3115(5) 0.3637(5) 0.3095(4) 0.121(4) Uani d 1
F F23 0.2139(6) 0.3373(4) 0.3514(4) 0.123(5) Uani d 1
F F24 0.2612(7) 0.4143(5) 0.3636(4) 0.146(6) Uani d 1
O O17 0.0087(5) 0.4827(4) 0.2269(3) 0.050(2) Uani d 1
O O18 -0.0772(5) 0.4840(3) 0.1631(3) 0.045(2) Uani d 1
C C23 -0.0445(7) 0.5026(5) 0.2009(4) 0.036(2) Uani d 1
C C24 -0.0781(7) 0.5591(5) 0.2179(4) 0.066(4) Uani d 1
F F25 -0.0811(10) 0.5934(4) 0.1817(4) 0.144(5) Uani d 1
F F26 -0.0389(8) 0.5812(5) 0.2536(4) 0.139(5) Uani d 1
F F27 -0.1503(7) 0.5528(6) 0.2335(6) 0.198(8) Uani d 1
N N1 0.1583(9) 0.5764(7) 0.2670(5) 0.080(4) Uani d 1
C C25 0.1953(10) 0.6082(8) 0.2542(8) 0.084(6) Uani d 1
C C26 0.2451(13) 0.6508(11) 0.2299(14) 0.180(17) Uani d 1
H H26A 0.2994 0.6390 0.2295 0.270 Uiso calc 1
H H26B 0.2409 0.6844 0.2484 0.270 Uiso calc 1
H H26C 0.2271 0.6565 0.1963 0.270 Uiso calc 1
O O1W 0.3311(5) 0.5379(3) 0.4077(3) 0.0419(19) Uani d 1
H H1W 0.3584 0.5258 0.3833 0.063 Uiso d 1
H H2W 0.3527 0.5666 0.4195 0.063 Uiso d 1
O O2W 0.1637(5) 0.5390(3) 0.3941(3) 0.0407(18) Uani d 1
H H3W 0.2138 0.5429 0.3936 0.061 Uiso d 1
H H4W 0.1417 0.5696 0.4001 0.061 Uiso d 1
O O3W -0.1267(6) 0.4242(6) 0.2854(4) 0.094(4) Uani d 1
H H5W -0.1656 0.4123 0.2683 0.141 Uiso d 1
H H6W -0.1228 0.4587 0.2818 0.141 Uiso d 1

loop_
_atom_site_aniso_label
_atom_site_aniso_U_11
_atom_site_aniso_U_22
_atom_site_aniso_U_33
_atom_site_aniso_U_12
_atom_site_aniso_U_13
_atom_site_aniso_U_23
Ag1 0.0443(5) 0.0291(4) 0.0460(5) 0.0071(3) 0.0011(4) -0.0017(4)
Ag2 0.0498(5) 0.0258(4) 0.0402(5) 0.0089(3) -0.0042(4) -0.0012(4)
Ag3 0.0339(4) 0.0381(5) 0.0244(4) 0.0031(3) 0.0058(3) 0.0049(3)
Ag4 0.0441(5) 0.0455(5) 0.0247(4) -0.0005(4) -0.0072(3) -0.0003(4)
Ag5 0.0346(4) 0.0294(4) 0.0347(4) 0.0001(3) -0.0058(3) -0.0054(3)
Ag6 0.0620(6) 0.0262(4) 0.0432(5) -0.0058(4) 0.0062(4) -0.0001(4)
Ag7 0.0315(4) 0.0354(5) 0.0419(5) 0.0047(3) 0.0098(3) -0.0052(4)
Ag8 0.0401(5) 0.0268(4) 0.0530(6) -0.0037(3) -0.0035(4) -0.0039(4)
Ag9 0.0505(5) 0.0602(6) 0.0281(5) 0.0073(4) 0.0037(4) 0.0055(4)
Ag10 0.0451(5) 0.0688(7) 0.0334(5) 0.0052(4) -0.0113(4) 0.0153(4)
Ag11 0.0690(7) 0.0538(6) 0.0471(6) -0.0057(5) 0.0031(5) 0.0023(5)
Br1 0.0393(6) 0.0501(7) 0.0475(7) -0.0119(5) 0.0056(5) 0.0169(6)
Br2 0.0369(6) 0.0452(7) 0.0535(7) 0.0077(5) -0.0084(5) 0.0162(6)
C1 0.036(6) 0.021(5) 0.020(5) 0.000(4) 0.000(4) -0.004(4)
C2 0.028(5) 0.022(5) 0.022(5) -0.003(4) 0.001(4) -0.001(4)
C3 0.018(4) 0.030(5) 0.025(5) -0.003(4) 0.003(4) -0.001(4)
C4 0.025(5) 0.024(5) 0.028(5) -0.001(4) -0.007(4) 0.004(4)
C5 0.021(5) 0.029(5) 0.028(5) 0.002(4) -0.002(4) -0.002(4)
C6 0.027(5) 0.027(5) 0.032(5) -0.002(4) 0.001(4) 0.005(4)
O1 0.046(4) 0.023(4) 0.051(5) -0.001(3) -0.014(4) -0.004(3)
O2 0.045(5) 0.030(4) 0.052(5) 0.001(3) -0.017(4) 0.001(4)
C7 0.036(6) 0.032(6) 0.032(6) 0.003(5) -0.005(4) -0.001(5)
C8 0.060(8) 0.047(8) 0.055(9) 0.014(6) -0.025(7) -0.001(6)
F1 0.118(8) 0.048(5) 0.148(9) 0.026(5) -0.083(7) -0.008(5)
F2 0.150(10) 0.151(10) 0.056(6) 0.072(8) -0.052(6) -0.021(6)
F3 0.047(5) 0.184(12) 0.162(11) -0.009(6) -0.032(6) 0.063(9)
O3 0.058(5) 0.061(6) 0.035(5) 0.022(4) 0.009(4) 0.014(4)
O4 0.046(4) 0.041(4) 0.028(4) 0.017(4) 0.003(3) -0.001(3)
C9 0.029(5) 0.036(6) 0.039(7) 0.005(4) 0.003(5) -0.002(5)
C10 0.073(10) 0.061(9) 0.044(8) 0.023(7) 0.020(7) 0.006(7)
F4 0.100(6) 0.086(6) 0.043(5) 0.036(5) 0.025(4) 0.000(4)
F5 0.160(9) 0.053(5) 0.094(7) 0.042(6) 0.058(7) 0.004(5)
F6 0.053(5) 0.176(11) 0.099(8) 0.031(6) 0.017(5) 0.002(7)
O5 0.047(4) 0.031(4) 0.026(4) -0.008(3) 0.012(3) -0.005(3)
O6 0.041(4) 0.050(5) 0.037(4) -0.011(4) 0.012(3) -0.018(4)
C11 0.028(5) 0.041(6) 0.022(5) -0.010(4) 0.002(4) 0.000(5)
C12 0.055(8) 0.062(8) 0.027(6) -0.012(6) 0.013(5) -0.009(6)
F7 0.120(8) 0.087(6) 0.067(6) -0.067(6) -0.010(5) 0.001(5)
F8 0.216(12) 0.122(9) 0.084(7) -0.100(9) 0.073(8) -0.027(6)
F9 0.132(10) 0.117(9) 0.243(15) -0.015(8) -0.029(10) 0.101(10)
O7 0.039(5) 0.060(6) 0.069(6) 0.013(4) 0.000(4) -0.029(5)
O8 0.035(4) 0.036(4) 0.055(5) 0.004(3) -0.007(4) -0.009(4)
C13 0.037(6) 0.029(6) 0.034(6) 0.001(4) -0.001(5) -0.002(5)
C14 0.046(7) 0.049(8) 0.061(9) 0.007(6) -0.008(6) -0.024(7)
F10 0.121(9) 0.107(8) 0.165(11) -0.054(7) 0.033(8) -0.073(8)
F11 0.112(8) 0.127(9) 0.222(13) 0.062(7) -0.070(9) -0.132(9)
F12 0.237(14) 0.143(11) 0.067(7) 0.003(10) -0.003(8) -0.039(7)
O9 0.049(4) 0.031(4) 0.034(4) 0.003(3) 0.013(3) 0.002(3)
O10 0.055(5) 0.024(4) 0.058(5) 0.003(3) 0.020(4) 0.002(4)
C15 0.031(5) 0.028(6) 0.041(6) -0.001(4) -0.005(5) 0.005(5)
C16 0.056(7) 0.042(7) 0.039(7) 0.013(6) 0.009(6) 0.001(5)
F13 0.076(5) 0.075(6) 0.065(5) 0.024(4) 0.030(4) 0.006(4)
F14 0.158(9) 0.057(5) 0.102(7) -0.026(6) 0.067(7) 0.002(5)
F15 0.099(7) 0.165(10) 0.051(5) 0.033(7) -0.003(5) 0.037(6)
O11 0.072(6) 0.063(6) 0.032(5) -0.027(5) 0.001(4) 0.009(4)
O12 0.073(6) 0.053(5) 0.031(4) -0.032(5) -0.009(4) 0.002(4)
C17 0.058(8) 0.056(8) 0.028(6) -0.023(6) 0.001(5) -0.003(6)
C18 0.129(16) 0.086(13) 0.058(11) -0.068(13) 0.020(10) -0.014(9)
F16 0.311(17) 0.108(10) 0.156(12) 0.004(11) -0.104(12) -0.056(9)
F17 0.223(13) 0.154(10) 0.056(6) -0.098(10) -0.021(7) -0.022(7)
F18 0.171(13) 0.290(18) 0.243(16) -0.103(13) -0.045(13) -0.075(14)
O13 0.042(4) 0.041(4) 0.029(4) -0.001(3) 0.002(3) -0.010(3)
O14 0.056(5) 0.046(5) 0.033(4) 0.009(4) -0.002(4) -0.005(4)
C19 0.039(6) 0.036(6) 0.014(5) -0.004(4) 0.005(4) -0.004(4)
C20 0.075(9) 0.056(8) 0.023(6) 0.019(7) -0.006(6) -0.012(6)
F19 0.104(7) 0.122(8) 0.054(5) 0.071(6) -0.007(5) -0.017(5)
F20 0.074(6) 0.132(9) 0.110(8) 0.036(6) -0.047(6) -0.052(7)
F21 0.133(9) 0.085(7) 0.129(9) 0.022(7) -0.010(8) 0.049(7)
O15 0.041(4) 0.054(5) 0.031(4) 0.005(4) 0.005(3) 0.004(4)
O16 0.033(4) 0.084(7) 0.037(5) 0.003(4) -0.004(4) 0.018(4)
C21 0.035(6) 0.045(6) 0.025(6) -0.007(5) -0.006(5) 0.004(5)
C22 0.039(7) 0.136(16) 0.042(8) 0.021(8) 0.003(6) 0.035(10)
F22 0.073(6) 0.193(11) 0.099(8) 0.061(7) 0.018(6) 0.057(8)
F23 0.098(7) 0.134(9) 0.135(9) 0.043(7) 0.017(7) 0.091(8)
F24 0.128(10) 0.229(14) 0.081(8) 0.009(9) -0.058(7) -0.014(9)
O17 0.051(5) 0.048(5) 0.052(5) 0.012(4) -0.010(4) 0.001(4)
O18 0.052(5) 0.045(5) 0.039(5) 0.013(4) -0.006(4) -0.009(4)
C23 0.043(6) 0.039(6) 0.026(6) 0.008(5) 0.006(5) -0.005(5)
C24 0.088(11) 0.074(10) 0.036(7) 0.040(9) -0.021(7) -0.022(7)
F25 0.268(15) 0.069(7) 0.095(8) 0.059(8) -0.035(9) -0.008(6)
F26 0.185(12) 0.101(8) 0.132(10) 0.056(8) -0.073(9) -0.062(7)
F27 0.143(11) 0.185(13) 0.266(16) 0.084(10) 0.044(11) -0.075(12)
N1 0.088(10) 0.099(11) 0.053(8) -0.041(9) -0.002(7) 0.004(7)
C25 0.049(9) 0.084(12) 0.118(16) 0.008(8) 0.003(9) 0.038(11)
C26 0.085(16) 0.13(2) 0.33(5) -0.015(14) 0.03(2) 0.13(3)
O1W 0.046(4) 0.032(4) 0.048(5) -0.005(3) 0.009(4) -0.001(4)
O2W 0.043(4) 0.036(4) 0.044(5) 0.004(3) 0.011(4) 0.004(4)
O3W 0.046(6) 0.156(12) 0.081(8) 0.010(7) -0.005(5) -0.061(8)

loop_
_atom_type_symbol
_atom_type_description
_atom_type_scat_dispersion_real
_atom_type_scat_dispersion_imag
_atom_type_scat_source
C C 0.0033 0.0016 'International Tables Vol C Tables 4.2.6.8 and 6.1.1.4'
H H 0.0000 0.0000 'International Tables Vol C Tables 4.2.6.8 and 6.1.1.4'
Ag Ag -0.8971 1.1015 'International Tables Vol C Tables 4.2.6.8 and 6.1.1.4'
Br Br -0.2901 2.4595 'International Tables Vol C Tables 4.2.6.8 and 6.1.1.4'
F F 0.0171 0.0103 'International Tables Vol C Tables 4.2.6.8 and 6.1.1.4'
N N 0.0061 0.0033 'International Tables Vol C Tables 4.2.6.8 and 6.1.1.4'
O O 0.0106 0.0060 'International Tables Vol C Tables 4.2.6.8 and 6.1.1.4'

loop_
_geom_angle_atom_site_label_1
_geom_angle_atom_site_label_2
_geom_angle_atom_site_label_3
_geom_angle_site_symmetry_1
_geom_angle_site_symmetry_3
_geom_angle
O7 Ag1 O1W . . 87.9(3)
O7 Ag1 C5 . . 154.3(4)
O1W Ag1 C5 . . 117.2(3)
O7 Ag1 C4 . . 132.0(4)
O1W Ag1 C4 . . 135.1(3)
C5 Ag1 C4 . . 29.6(3)
O7 Ag1 Ag5 . . 122.2(2)
O1W Ag1 Ag5 . . 109.8(2)
C5 Ag1 Ag5 . . 47.0(2)
C4 Ag1 Ag5 . . 69.5(2)
O7 Ag1 Ag8 . . 69.5(2)
O1W Ag1 Ag8 . . 88.3(2)
C5 Ag1 Ag8 . . 113.8(2)
C4 Ag1 Ag8 . . 88.7(2)
Ag5 Ag1 Ag8 . . 157.80(4)
C5 Ag2 O3 . . 125.2(3)
C5 Ag2 O1 . . 119.8(3)
O3 Ag2 O1 . . 99.2(3)
C5 Ag2 O9 . 3_556 134.2(3)
O3 Ag2 O9 . 3_556 86.8(3)
O1 Ag2 O9 . 3_556 79.3(2)
C5 Ag2 Ag3 . . 49.3(2)
O3 Ag2 Ag3 . . 76.2(2)
O1 Ag2 Ag3 . . 132.19(18)
O9 Ag2 Ag3 3_556 . 145.70(18)
C5 Ag2 Ag5 . . 51.0(2)
O3 Ag2 Ag5 . . 110.9(2)
O1 Ag2 Ag5 . . 78.11(17)
O9 Ag2 Ag5 3_556 . 153.26(18)
Ag3 Ag2 Ag5 . . 60.65(4)
C5 Ag3 O4 . . 137.8(3)
C5 Ag3 O18 . 6_656 120.3(3)
O4 Ag3 O18 . 6_656 98.3(3)
C5 Ag3 O6 . . 123.4(3)
O4 Ag3 O6 . . 78.7(3)
O18 Ag3 O6 6_656 . 77.5(3)
C5 Ag3 Ag2 . . 53.1(2)
O4 Ag3 Ag2 . . 87.86(19)
O18 Ag3 Ag2 6_656 . 173.4(2)
O6 Ag3 Ag2 . . 106.2(2)
C5 Ag3 Ag5 . . 51.4(2)
O4 Ag3 Ag5 . . 126.87(18)
O18 Ag3 Ag5 6_656 . 116.9(2)
O6 Ag3 Ag5 . . 72.27(17)
Ag2 Ag3 Ag5 . . 60.25(3)
C1 Ag4 O12 . . 134.2(3)
C1 Ag4 O14 . . 123.5(3)
O12 Ag4 O14 . . 99.8(3)
C1 Ag4 Ag7 . . 48.6(3)
O12 Ag4 Ag7 . . 124.8(2)
O14 Ag4 Ag7 . . 91.33(19)
C1 Ag4 Ag8 . . 49.0(3)
O12 Ag4 Ag8 . . 174.8(2)
O14 Ag4 Ag8 . . 78.6(2)
Ag7 Ag4 Ag8 . . 60.29(3)
C1 Ag4 Ag6 . . 51.4(3)
O12 Ag4 Ag6 . . 85.8(2)
O14 Ag4 Ag6 . . 142.6(2)
Ag7 Ag4 Ag6 . . 56.88(3)
Ag8 Ag4 Ag6 . . 98.48(4)
C5 Ag5 O2 . . 131.6(3)
C5 Ag5 O5 . . 122.1(3)
O2 Ag5 O5 . . 103.8(3)
C5 Ag5 O5 . 5_666 105.3(3)
O2 Ag5 O5 . 5_666 100.6(3)
O5 Ag5 O5 . 5_666 74.8(3)
C5 Ag5 Ag2 . . 52.1(2)
O2 Ag5 Ag2 . . 86.00(19)
O5 Ag5 Ag2 . . 133.56(17)
O5 Ag5 Ag2 5_666 . 148.87(17)
C5 Ag5 Ag3 . . 48.8(2)
O2 Ag5 Ag3 . . 132.8(2)
O5 Ag5 Ag3 . . 83.53(17)
O5 Ag5 Ag3 5_666 . 126.00(18)
Ag2 Ag5 Ag3 . . 59.09(3)
C5 Ag5 Ag1 . . 48.2(2)
O2 Ag5 Ag1 . . 151.8(2)
O5 Ag5 Ag1 . . 91.84(19)
O5 Ag5 Ag1 5_666 . 60.68(18)
Ag2 Ag5 Ag1 . . 100.21(4)
Ag3 Ag5 Ag1 . . 71.53(3)
O11 Ag6 C1 . . 118.5(3)
O11 Ag6 O9 . . 118.9(3)
C1 Ag6 O9 . . 115.9(3)
O11 Ag6 O1 . 3_456 81.9(3)
C1 Ag6 O1 . 3_456 136.2(3)
O9 Ag6 O1 . 3_456 77.9(3)
O11 Ag6 Ag7 . . 119.2(3)
C1 Ag6 Ag7 . . 49.7(2)
O9 Ag6 Ag7 . . 78.42(18)
O1 Ag6 Ag7 3_456 . 154.01(19)
O11 Ag6 Ag4 . . 74.6(2)
C1 Ag6 Ag4 . . 46.0(2)
O9 Ag6 Ag4 . . 136.92(18)
O1 Ag6 Ag4 3_456 . 144.57(19)
Ag7 Ag6 Ag4 . . 60.85(4)
C1 Ag7 O10 . . 126.5(3)
C1 Ag7 O8 . 5_566 151.5(3)
O10 Ag7 O8 . 5_566 79.5(3)
C1 Ag7 O13 . 5_566 112.0(3)
O10 Ag7 O13 . 5_566 79.6(3)
O8 Ag7 O13 5_566 5_566 81.3(3)
C1 Ag7 Ag6 . . 54.0(2)
O10 Ag7 Ag6 . . 86.91(18)
O8 Ag7 Ag6 5_566 . 126.26(18)
O13 Ag7 Ag6 5_566 . 146.61(19)
C1 Ag7 Ag4 . . 47.1(2)
O10 Ag7 Ag4 . . 145.5(2)
O8 Ag7 Ag4 5_566 . 105.4(2)
O13 Ag7 Ag4 5_566 . 134.68(18)
Ag6 Ag7 Ag4 . . 62.27(3)
C1 Ag7 Ag8 . . 49.0(2)
O10 Ag7 Ag8 . . 148.2(2)
O8 Ag7 Ag8 5_566 . 116.2(2)
O13 Ag7 Ag8 5_566 . 76.12(18)
Ag6 Ag7 Ag8 . . 102.33(4)
Ag4 Ag7 Ag8 . . 60.49(3)
C1 Ag8 O8 . . 136.8(3)
C1 Ag8 O2W . . 137.6(3)
O8 Ag8 O2W . . 85.4(3)
C1 Ag8 O13 . . 105.4(3)
O8 Ag8 O13 . . 83.0(2)
O2W Ag8 O13 . . 79.5(3)
C1 Ag8 C2 . . 26.3(3)
O8 Ag8 C2 . . 125.6(3)
O2W Ag8 C2 . . 133.9(3)
O13 Ag8 C2 . . 131.4(3)
C1 Ag8 Ag7 . . 47.7(3)
O8 Ag8 Ag7 . . 105.3(2)
O2W Ag8 Ag7 . . 140.9(2)
O13 Ag8 Ag7 . . 65.13(18)
C2 Ag8 Ag7 . . 69.3(2)
C1 Ag8 Ag4 . . 46.3(2)
O8 Ag8 Ag4 . . 157.67(19)
O2W Ag8 Ag4 . . 97.6(2)
O13 Ag8 Ag4 . . 75.84(17)
C2 Ag8 Ag4 . . 66.9(2)
Ag7 Ag8 Ag4 . . 59.22(3)
C1 Ag8 Ag1 . . 98.2(3)
O8 Ag8 Ag1 . . 82.38(19)
O2W Ag8 Ag1 . . 80.48(19)
O13 Ag8 Ag1 . . 156.06(18)
C2 Ag8 Ag1 . . 72.4(2)
Ag7 Ag8 Ag1 . . 137.46(4)
Ag4 Ag8 Ag1 . . 119.95(4)
O3W Ag9 O4 . 6_556 129.4(3)
O3W Ag9 O12 . . 87.5(4)
O4 Ag9 O12 6_556 . 130.8(3)
O3W Ag9 O17 . . 79.1(4)
O4 Ag9 O17 6_556 . 86.2(3)
O12 Ag9 O17 . . 138.1(3)
O3W Ag9 Ag10 . . 126.9(4)
O4 Ag9 Ag10 6_556 . 55.3(2)
O12 Ag9 Ag10 . . 132.0(2)
O17 Ag9 Ag10 . . 47.9(2)
O16 Ag10 O6 . 6_556 155.0(3)
O16 Ag10 O17 . . 113.6(3)
O6 Ag10 O17 6_556 . 91.3(3)
O16 Ag10 Ag9 . . 88.3(2)
O6 Ag10 Ag9 6_556 . 110.6(2)
O17 Ag10 Ag9 . . 51.4(2)
N1 Ag11 O14 . . 156.4(5)
N1 Ag11 O15 . . 123.6(5)
O14 Ag11 O15 . . 79.5(3)
C2 C1 Ag4 . . 135.4(8)
C2 C1 Ag7 . . 140.1(8)
Ag4 C1 Ag7 . . 84.4(4)
C2 C1 Ag8 . . 97.0(7)
Ag4 C1 Ag8 . . 84.7(3)
Ag7 C1 Ag8 . . 83.3(3)
C2 C1 Ag6 . . 105.6(7)
Ag4 C1 Ag6 . . 82.6(3)
Ag7 C1 Ag6 . . 76.3(3)
Ag8 C1 Ag6 . . 156.8(5)
C1 C2 C3 . . 176.2(10)
C1 C2 Ag8 . . 56.7(6)
C3 C2 Ag8 . . 127.1(6)
C6 C3 C2 . . 120.7(8)
C6 C3 C4 . . 121.3(8)
C2 C3 C4 . . 118.0(8)
C5 C4 C3 . . 172.5(10)
C5 C4 Ag1 . . 71.9(6)
C3 C4 Ag1 . . 115.2(7)
C4 C5 Ag3 . . 149.6(8)
C4 C5 Ag5 . . 129.9(8)
Ag3 C5 Ag5 . . 79.8(3)
C4 C5 Ag2 . . 111.7(8)
Ag3 C5 Ag2 . . 77.6(3)
Ag5 C5 Ag2 . . 77.0(3)
C4 C5 Ag1 . . 78.5(7)
Ag3 C5 Ag1 . . 101.5(4)
Ag5 C5 Ag1 . . 84.9(3)
Ag2 C5 Ag1 . . 161.7(5)
C3 C6 Br2 . . 122.7(7)
C3 C6 Br1 . . 123.2(7)
Br2 C6 Br1 . . 114.1(5)
C7 O1 Ag2 . . 124.8(7)
C7 O1 Ag6 . 3_556 133.7(7)
Ag2 O1 Ag6 . 3_556 101.1(3)
C7 O2 Ag5 . . 119.4(7)
O1 C7 O2 . . 129.6(10)
O1 C7 C8 . . 116.9(9)
O2 C7 C8 . . 113.4(9)
F2 C8 F1 . . 107.8(8)
F2 C8 F3 . . 106.7(9)
F1 C8 F3 . . 106.8(8)
F2 C8 C7 . . 111.4(9)
F1 C8 C7 . . 113.1(9)
F3 C8 C7 . . 110.8(9)
C9 O3 Ag2 . . 129.2(7)
C9 O4 Ag3 . . 113.9(7)
C9 O4 Ag9 . 6_656 133.2(7)
Ag3 O4 Ag9 . 6_656 110.7(3)
O3 C9 O4 . . 129.5(10)
O3 C9 C10 . . 114.2(9)
O4 C9 C10 . . 116.1(9)
F5 C10 F4 . . 108.3(8)
F5 C10 F6 . . 106.5(8)
F4 C10 F6 . . 107.4(8)
F5 C10 C9 . . 111.2(9)
F4 C10 C9 . . 113.7(8)
F6 C10 C9 . . 109.4(9)
C11 O5 Ag5 . . 115.6(6)
C11 O5 Ag5 . 5_666 135.9(7)
Ag5 O5 Ag5 . 5_666 105.2(3)
C11 O6 Ag10 . 6_656 132.7(7)
C11 O6 Ag3 . . 114.7(6)
Ag10 O6 Ag3 6_656 . 99.5(3)
O6 C11 O5 . . 126.2(10)
O6 C11 C12 . . 117.6(9)
O5 C11 C12 . . 116.2(9)
F8 C12 F9 . . 107.5(9)
F8 C12 F7 . . 106.5(8)
F9 C12 F7 . . 106.8(9)
F8 C12 C11 . . 113.2(9)
F9 C12 C11 . . 109.1(9)
F7 C12 C11 . . 113.3(8)
C13 O7 Ag1 . . 140.7(8)
C13 O8 Ag8 . . 117.4(7)
C13 O8 Ag7 . 5_566 139.3(7)
Ag8 O8 Ag7 . 5_566 101.3(3)
O7 C13 O8 . . 129.5(10)
O7 C13 C14 . . 113.8(9)
O8 C13 C14 . . 116.6(9)
F11 C14 F10 . . 108.5(9)
F11 C14 F12 . . 107.3(9)
F10 C14 F12 . . 104.6(8)
F11 C14 C13 . . 112.9(9)
F10 C14 C13 . . 112.5(9)
F12 C14 C13 . . 110.7(9)
C15 O9 Ag2 . 3_456 132.4(7)
C15 O9 Ag6 . . 126.4(7)
Ag2 O9 Ag6 3_456 . 101.0(3)
C15 O10 Ag7 . . 119.3(7)
O10 C15 O9 . . 128.6(10)
O10 C15 C16 . . 115.0(9)
O9 C15 C16 . . 116.2(9)
F15 C16 F13 . . 108.0(8)
F15 C16 F14 . . 107.3(8)
F13 C16 F14 . . 107.6(8)
F15 C16 C15 . . 110.2(8)
F13 C16 C15 . . 111.5(8)
F14 C16 C15 . . 112.1(8)
C17 O11 Ag6 . . 130.4(8)
C17 O12 Ag4 . . 120.5(8)
C17 O12 Ag9 . . 134.1(8)
Ag4 O12 Ag9 . . 105.4(3)
O12 C17 O11 . . 128.7(11)
O12 C17 C18 . . 116.2(11)
O11 C17 C18 . . 114.7(11)
F17 C18 F16 . . 108.2(10)
F17 C18 F18 . . 106.6(10)
F16 C18 F18 . . 105.0(9)
F17 C18 C17 . . 115.7(10)
F16 C18 C17 . . 110.6(12)
F18 C18 C17 . . 110.1(12)
C19 O13 Ag7 . 5_566 138.0(7)
C19 O13 Ag8 . . 117.6(7)
Ag7 O13 Ag8 5_566 . 94.2(3)
C19 O14 Ag11 . . 113.8(7)
C19 O14 Ag4 . . 115.5(7)
Ag11 O14 Ag4 . . 101.1(3)
O13 C19 O14 . . 130.2(10)
O13 C19 C20 . . 115.3(8)
O14 C19 C20 . . 114.4(8)
F21 C20 F19 . . 108.2(8)
F21 C20 F20 . . 107.3(8)
F19 C20 F20 . . 108.3(8)
F21 C20 C19 . . 108.6(9)
F19 C20 C19 . . 112.6(8)
F20 C20 C19 . . 111.5(8)
C21 O15 Ag11 . . 115.2(7)
C21 O16 Ag10 . . 117.5(7)
O15 C21 O16 . . 127.8(10)
O15 C21 C22 . . 114.9(9)
O16 C21 C22 . . 117.2(9)
F22 C22 F23 . . 109.3(9)
F22 C22 F24 . . 106.8(9)
F23 C22 F24 . . 105.4(8)
F22 C22 C21 . . 114.2(9)
F23 C22 C21 . . 111.7(9)
F24 C22 C21 . . 108.9(10)
C23 O17 Ag10 . . 123.0(8)
C23 O17 Ag9 . . 117.1(8)
Ag10 O17 Ag9 . . 80.7(3)
C23 O18 Ag3 . 6_556 130.8(7)
O17 C23 O18 . . 129.6(11)
O17 C23 C24 . . 116.7(10)
O18 C23 C24 . . 113.6(9)
F25 C24 F26 . . 107.8(9)
F25 C24 F27 . . 106.5(9)
F26 C24 F27 . . 107.2(9)
F25 C24 C23 . . 111.8(9)
F26 C24 C23 . . 113.8(10)
F27 C24 C23 . . 109.3(10)
C25 N1 Ag11 . . 170.8(17)
N1 C25 C26 . . 173(3)
C25 C26 H26A . . 109.5
C25 C26 H26B . . 109.5
H26A C26 H26B . . 109.5
C25 C26 H26C . . 109.5
H26A C26 H26C . . 109.5
H26B C26 H26C . . 109.5
Ag1 O1W H1W . . 109.4
Ag1 O1W H2W . . 109.6
H1W O1W H2W . . 109.8
Ag8 O2W H3W . . 109.3
Ag8 O2W H4W . . 109.7
H3W O2W H4W . . 109.8
Ag9 O3W H5W . . 109.4
Ag9 O3W H6W . . 108.9
H5W O3W H6W . . 109.7

loop_
_geom_bond_atom_site_label_1
_geom_bond_atom_site_label_2
_geom_bond_site_symmetry_2
_geom_bond_distance
Ag1 O7 . 2.241(8)
Ag1 O1W . 2.330(8)
Ag1 C5 . 2.335(10)
Ag1 C4 . 2.407(10)
Ag1 Ag5 . 3.1220(15)
Ag1 Ag8 . 3.3111(17)
Ag2 C5 . 2.326(9)
Ag2 O3 . 2.371(8)
Ag2 O1 . 2.384(8)
Ag2 O9 3_556 2.405(7)
Ag2 Ag3 . 2.8390(14)
Ag2 Ag5 . 2.8728(15)
Ag3 C5 . 2.203(10)
Ag3 O4 . 2.362(7)
Ag3 O18 6_656 2.371(8)
Ag3 O6 . 2.600(8)
Ag3 Ag5 . 2.8842(15)
Ag4 C1 . 2.185(10)
Ag4 O12 . 2.246(8)
Ag4 O14 . 2.462(8)
Ag4 Ag7 . 2.9711(15)
Ag4 Ag8 . 3.0097(14)
Ag4 Ag6 . 3.0112(15)
Ag5 C5 . 2.291(9)
Ag5 O2 . 2.294(7)
Ag5 O5 . 2.412(7)
Ag5 O5 5_666 2.496(7)
Ag6 O11 . 2.348(9)
Ag6 C1 . 2.374(10)
Ag6 O9 . 2.424(7)
Ag6 O1 3_456 2.441(7)
Ag6 Ag7 . 2.8494(15)
Ag7 C1 . 2.238(10)
Ag7 O10 . 2.356(8)
Ag7 O8 5_566 2.437(8)
Ag7 O13 5_566 2.499(7)
Ag7 Ag8 . 3.0039(14)
Ag8 C1 . 2.281(10)
Ag8 O8 . 2.322(8)
Ag8 O2W . 2.408(7)
Ag8 O13 . 2.525(8)
Ag8 C2 . 2.710(10)
Ag9 O3W . 2.300(10)
Ag9 O4 6_556 2.381(7)
Ag9 O12 . 2.415(8)
Ag9 O17 . 2.577(9)
Ag9 Ag10 . 3.2547(16)
Ag10 O16 . 2.198(8)
Ag10 O6 6_556 2.269(7)
Ag10 O17 . 2.446(9)
Ag11 N1 . 2.224(14)
Ag11 O14 . 2.450(9)
Ag11 O15 . 2.468(8)
Br1 C6 . 1.864(10)
Br2 C6 . 1.863(10)
C1 C2 . 1.209(14)
C2 C3 . 1.442(13)
C3 C6 . 1.350(14)
C3 C4 . 1.446(13)
C4 C5 . 1.213(14)
O1 C7 . 1.229(13)
O1 Ag6 3_556 2.441(7)
O2 C7 . 1.254(13)
C7 C8 . 1.547(14)
C8 F2 . 1.278(9)
C8 F1 . 1.292(8)
C8 F3 . 1.302(9)
O3 C9 . 1.205(13)
O4 C9 . 1.265(13)
O4 Ag9 6_656 2.381(7)
C9 C10 . 1.568(15)
C10 F5 . 1.288(9)
C10 F4 . 1.294(9)
C10 F6 . 1.297(9)
O5 C11 . 1.249(12)
O5 Ag5 5_666 2.496(7)
O6 C11 . 1.231(13)
O6 Ag10 6_656 2.269(7)
C11 C12 . 1.538(14)
C12 F8 . 1.285(8)
C12 F9 . 1.289(9)
C12 F7 . 1.292(8)
O7 C13 . 1.227(13)
O8 C13 . 1.240(13)
O8 Ag7 5_566 2.437(8)
C13 C14 . 1.566(14)
C14 F11 . 1.276(9)
C14 F10 . 1.291(9)
C14 F12 . 1.304(9)
O9 C15 . 1.250(13)
O9 Ag2 3_456 2.405(7)
O10 C15 . 1.232(13)
C15 C16 . 1.560(15)
C16 F15 . 1.290(9)
C16 F13 . 1.294(8)
C16 F14 . 1.296(9)
O11 C17 . 1.237(15)
O12 C17 . 1.231(15)
C17 C18 . 1.531(17)
C18 F17 . 1.274(9)
C18 F16 . 1.287(9)
C18 F18 . 1.307(10)
O13 C19 . 1.234(12)
O13 Ag7 5_566 2.499(7)
O14 C19 . 1.256(13)
C19 C20 . 1.578(15)
C20 F21 . 1.286(9)
C20 F19 . 1.287(8)
C20 F20 . 1.292(9)
O15 C21 . 1.240(13)
O16 C21 . 1.253(13)
C21 C22 . 1.523(15)
C22 F22 . 1.279(9)
C22 F23 . 1.287(9)
C22 F24 . 1.312(9)
O17 C23 . 1.234(14)
O18 C23 . 1.238(13)
O18 Ag3 6_556 2.371(8)
C23 C24 . 1.558(15)
C24 F25 . 1.282(9)
C24 F26 . 1.282(9)
C24 F27 . 1.295(9)
N1 C25 . 1.05(2)
C25 C26 . 1.49(3)
C26 H26A . 0.9600
C26 H26B . 0.9600
C26 H26C . 0.9600
O1W H1W . 0.8511
O1W H2W . 0.8507
O2W H3W . 0.8502
O2W H4W . 0.8498
O3W H5W . 0.8506
O3W H6W . 0.8509

loop_
_geom_hbond_atom_site_label_D
_geom_hbond_atom_site_label_H
_geom_hbond_atom_site_label_A
_geom_hbond_site_symmetry_A
_geom_hbond_distance_DH
_geom_hbond_distance_HA
_geom_hbond_distance_DA
_geom_hbond_angle_DHA
O1W H2W O2 5_666 0.85 1.96 2.783(11) 163.6
O1W H1W O18 6_656 0.85 1.94 2.774(11) 167.4
O2W H4W O10 5_566 0.85 2.06 2.875(11) 160.8
O2W H3W O1W . 0.85 2.02 2.846(12) 164.7
O3W H5W O16 6_556 0.85 2.08 2.851(13) 149.6
O3W H6W F20 . 0.85 2.66 3.212(14) 123.9

loop_
_geom_torsion_atom_site_label_1
_geom_torsion_atom_site_label_2
_geom_torsion_atom_site_label_3
_geom_torsion_atom_site_label_4
_geom_torsion_site_symmetry_1
_geom_torsion
Ag4 C1 C2 Ag8 . 89.6(10)
Ag7 C1 C2 Ag8 . -88.0(11)
Ag6 C1 C2 Ag8 . -175.1(7)
Ag8 C2 C3 C6 . 136.0(9)
Ag8 C2 C3 C4 . -43.3(12)
C6 C3 C4 Ag1 . -126.9(9)
C2 C3 C4 Ag1 . 52.4(11)
Ag1 C4 C5 Ag3 . -93.2(15)
Ag1 C4 C5 Ag5 . 73.2(8)
Ag1 C4 C5 Ag2 . 164.1(6)
C2 C3 C6 Br2 . -178.9(7)
C4 C3 C6 Br2 . 0.4(14)
C2 C3 C6 Br1 . 0.0(14)
C4 C3 C6 Br1 . 179.3(8)
Ag2 O1 C7 O2 . 14.7(18)
Ag6 O1 C7 O2 3_556 -156.6(9)
Ag2 O1 C7 C8 . -161.9(7)
Ag6 O1 C7 C8 3_556 26.9(15)
Ag5 O2 C7 O1 . -1.9(17)
Ag5 O2 C7 C8 . 174.7(6)
O1 C7 C8 F2 . -124.1(11)
O2 C7 C8 F2 . 58.8(13)
O1 C7 C8 F1 . -2.5(14)
O2 C7 C8 F1 . -179.6(10)
O1 C7 C8 F3 . 117.3(11)
O2 C7 C8 F3 . -59.7(12)
Ag2 O3 C9 O4 . 12.4(19)
Ag2 O3 C9 C10 . -172.1(7)
Ag3 O4 C9 O3 . 5.2(16)
Ag9 O4 C9 O3 6_656 -156.3(10)
Ag3 O4 C9 C10 . -170.2(7)
Ag9 O4 C9 C10 6_656 28.3(15)
O3 C9 C10 F5 . 45.2(13)
O4 C9 C10 F5 . -138.7(10)
O3 C9 C10 F4 . 167.7(10)
O4 C9 C10 F4 . -16.1(14)
O3 C9 C10 F6 . -72.2(12)
O4 C9 C10 F6 . 104.0(11)
Ag10 O6 C11 O5 6_656 177.5(8)
Ag3 O6 C11 O5 . 45.2(14)
Ag10 O6 C11 C12 6_656 -3.4(15)
Ag3 O6 C11 C12 . -135.8(7)
Ag5 O5 C11 O6 . -2.5(14)
Ag5 O5 C11 O6 5_666 -158.3(8)
Ag5 O5 C11 C12 . 178.4(6)
Ag5 O5 C11 C12 5_666 22.6(14)
O6 C11 C12 F8 . -9.4(14)
O5 C11 C12 F8 . 169.8(10)
O6 C11 C12 F9 . 110.3(11)
O5 C11 C12 F9 . -70.5(12)
O6 C11 C12 F7 . -130.8(10)
O5 C11 C12 F7 . 48.4(13)
Ag1 O7 C13 O8 . 11(2)
Ag1 O7 C13 C14 . -173.5(9)
Ag8 O8 C13 O7 . -1.6(17)
Ag7 O8 C13 O7 5_566 -162.1(10)
Ag8 O8 C13 C14 . -177.4(7)
Ag7 O8 C13 C14 5_566 22.0(17)
O7 C13 C14 F11 . 164.4(11)
O8 C13 C14 F11 . -19.1(14)
O7 C13 C14 F10 . 41.2(14)
O8 C13 C14 F10 . -142.3(11)
O7 C13 C14 F12 . -75.4(13)
O8 C13 C14 F12 . 101.2(12)
Ag7 O10 C15 O9 . -7.2(16)
Ag7 O10 C15 C16 . 168.0(6)
Ag2 O9 C15 O10 3_456 179.2(8)
Ag6 O9 C15 O10 . 5.3(17)
Ag2 O9 C15 C16 3_456 4.0(14)
Ag6 O9 C15 C16 . -169.9(6)
O10 C15 C16 F15 . -91.6(11)
O9 C15 C16 F15 . 84.3(11)
O10 C15 C16 F13 . 28.3(13)
O9 C15 C16 F13 . -155.9(9)
O10 C15 C16 F14 . 149.0(10)
O9 C15 C16 F14 . -35.2(12)
Ag4 O12 C17 O11 . 2(2)
Ag9 O12 C17 O11 . 179.2(10)
Ag4 O12 C17 C18 . 175.2(9)
Ag9 O12 C17 C18 . -8.0(19)
Ag6 O11 C17 O12 . -3(2)
Ag6 O11 C17 C18 . -175.4(9)
O12 C17 C18 F17 . 24.9(18)
O11 C17 C18 F17 . -161.3(13)
O12 C17 C18 F16 . 148.3(14)
O11 C17 C18 F16 . -37.9(16)
O12 C17 C18 F18 . -96.1(15)
O11 C17 C18 F18 . 77.6(16)
Ag7 O13 C19 O14 5_566 152.6(9)
Ag8 O13 C19 O14 . 17.8(15)
Ag7 O13 C19 C20 5_566 -27.6(14)
Ag8 O13 C19 C20 . -162.4(6)
Ag11 O14 C19 O13 . -91.6(12)
Ag4 O14 C19 O13 . 24.7(15)
Ag11 O14 C19 C20 . 88.6(9)
Ag4 O14 C19 C20 . -155.0(6)
O13 C19 C20 F21 . 94.3(11)
O14 C19 C20 F21 . -85.9(11)
O13 C19 C20 F19 . -25.5(13)
O14 C19 C20 F19 . 154.3(10)
O13 C19 C20 F20 . -147.6(10)
O14 C19 C20 F20 . 32.2(12)
Ag11 O15 C21 O16 . -58.0(15)
Ag11 O15 C21 C22 . 118.0(9)
Ag10 O16 C21 O15 . -11.6(17)
Ag10 O16 C21 C22 . 172.5(8)
O15 C21 C22 F22 . 176.0(10)
O16 C21 C22 F22 . -7.6(15)
O15 C21 C22 F23 . 51.3(14)
O16 C21 C22 F23 . -132.2(11)
O15 C21 C22 F24 . -64.7(13)
O16 C21 C22 F24 . 111.7(12)
Ag10 O17 C23 O18 . 45.7(17)
Ag9 O17 C23 O18 . -51.0(16)
Ag10 O17 C23 C24 . -136.0(8)
Ag9 O17 C23 C24 . 127.4(9)
Ag3 O18 C23 O17 6_556 -6.4(19)
Ag3 O18 C23 C24 6_556 175.2(7)
O17 C23 C24 F25 . 131.0(12)
O18 C23 C24 F25 . -50.3(14)
O17 C23 C24 F26 . 8.5(15)
O18 C23 C24 F26 . -172.8(11)
O17 C23 C24 F27 . -111.2(13)
O18 C23 C24 F27 . 67.4(13)
